data_1565304
loop_
_publ_author_name
'Singh, Yogendra'
'Patel, R.N.'
'Patel, S.K.'
'Jadeja, R.N.'
'Patel, A.K.'
'Patel, N.'
'Roy, H.'
'Bhagriya, P.'
'Singh, Rita'
'Butcher, R.J.'
'Jasinski, Jerry P.'
'Herrero, S.'
'Cortijo, M.'

_publ_section_title
;
 Supramolecular assemblies of new pseudohalide end-to-end bridged
 copper(II) complex and molecular structural variety of penta and
 hexa-coordinted metal(II) complexes with hydrazido-based ligand
;
_journal_name_full 'Inorganica Chimica Acta'
_journal_page_first 119371
_journal_paper_doi 10.1016/j.ica.2019.119371
_journal_volume 503
_journal_year 2020
_chemical_formula_moiety 'C14 H13 N3 O'
_chemical_formula_sum 'C14 H13 N3 O'
_chemical_formula_weight 239.27
_space_group_crystal_system orthorhombic
_space_group_IT_number 33
_space_group_name_Hall 'P 2c -2n'
_space_group_name_H-M_alt 'P n a 21'
_atom_sites_solution_hydrogens mixed
_audit_creation_method SHELXL-2014/7
_cell_angle_alpha 90
_cell_angle_beta 90
_cell_angle_gamma 90
_cell_formula_units_Z 4
_cell_length_a 7.6525(2)
_cell_length_b 15.2519(4)
_cell_length_c 10.5906(3)
_cell_measurement_reflns_used 3935
_cell_measurement_temperature 173(2)
_cell_measurement_theta_max 71.3590
_cell_measurement_theta_min 5.0890
_cell_volume 1236.08(6)
_computing_cell_refinement
;
CrysAlisPro, Agilent Technologies,
Version 1.171.37.35 (release 13-08-2014 CrysAlis171 .NET)
(compiled Aug 13 2014,18:06:01)
;
_computing_data_collection
;
CrysAlisPro, Agilent Technologies,
Version 1.171.37.35 (release 13-08-2014 CrysAlis171 .NET)
(compiled Aug 13 2014,18:06:01)
;
_computing_data_reduction
;
CrysAlisPro, Agilent Technologies,
Version 1.171.37.35 (release 13-08-2014 CrysAlis171 .NET)
(compiled Aug 13 2014,18:06:01)
;
_computing_molecular_graphics 'SHELXTL (Sheldrick, 2008)'
_computing_publication_material 'SHELXTL (Sheldrick, 2008)'
_computing_structure_refinement 'SHELXL-2014/7 (Sheldrick, 2008)'
_computing_structure_solution 'Shelxt (Sheldrick, 2015)'
_diffrn_ambient_temperature 173(2)
_diffrn_detector_area_resol_mean 16.0416
_diffrn_measured_fraction_theta_full 0.999
_diffrn_measured_fraction_theta_max 0.993
_diffrn_measurement_device_type 'Xcalibur, Eos, Gemini'
_diffrn_measurement_method '\w scans'
_diffrn_radiation_type CuK\a
_diffrn_radiation_wavelength 1.54184
_diffrn_reflns_av_R_equivalents 0.0294
_diffrn_reflns_av_unetI/netI 0.0235
_diffrn_reflns_Laue_measured_fraction_full 0.999
_diffrn_reflns_Laue_measured_fraction_max 0.993
_diffrn_reflns_limit_h_max 6
_diffrn_reflns_limit_h_min -9
_diffrn_reflns_limit_k_max 18
_diffrn_reflns_limit_k_min -18
_diffrn_reflns_limit_l_max 12
_diffrn_reflns_limit_l_min -13
_diffrn_reflns_number 7579
_diffrn_reflns_point_group_measured_fraction_full 0.920
_diffrn_reflns_point_group_measured_fraction_max 0.906
_diffrn_reflns_theta_full 67.500
_diffrn_reflns_theta_max 71.489
_diffrn_reflns_theta_min 5.084
_diffrn_source 'Enhance (Cu) X-ray Source'
_exptl_absorpt_coefficient_mu 0.676
_exptl_absorpt_correction_T_max 1.00000
_exptl_absorpt_correction_T_min 0.80380
_exptl_absorpt_correction_type multi-scan
_exptl_absorpt_process_details
;
CrysAlisPro, Agilent Technologies,
Version 1.171.37.35 (release 13-08-2014 CrysAlis171 .NET)
(compiled Aug 13 2014,18:06:01)
Empirical absorption correction using spherical harmonics,
 implemented in SCALE3 ABSPACK scaling algorithm.
;
_exptl_crystal_colour colorless
_exptl_crystal_density_diffrn 1.286
_exptl_crystal_description
;
thick needle
;
_exptl_crystal_F_000 504
_exptl_crystal_size_max 0.47
_exptl_crystal_size_mid 0.18
_exptl_crystal_size_min 0.15
_refine_diff_density_max 0.131
_refine_diff_density_min -0.206
_refine_diff_density_rms 0.041
_refine_ls_abs_structure_details
;
 Flack x determined using 850 quotients [(I+)-(I-)]/[(I+)+(I-)]
 (Parsons, Flack and Wagner, Acta Cryst. B69 (2013) 249-259).
;
_refine_ls_abs_structure_Flack 0.0(3)
_refine_ls_extinction_coef .
_refine_ls_extinction_method none
_refine_ls_goodness_of_fit_ref 1.044
_refine_ls_hydrogen_treatment mixed
_refine_ls_matrix_type full
_refine_ls_number_parameters 168
_refine_ls_number_reflns 2180
_refine_ls_number_restraints 1
_refine_ls_restrained_S_all 1.043
_refine_ls_R_factor_all 0.0349
_refine_ls_R_factor_gt 0.0341
_refine_ls_shift/su_max 0.000
_refine_ls_shift/su_mean 0.000
_refine_ls_structure_factor_coef Fsqd
_refine_ls_weighting_details 'w=1/[\s^2^(Fo^2^)+(0.0650P)^2^+0.0680P] where P=(Fo^2^+2Fc^2^)/3'
_refine_ls_weighting_scheme calc
_refine_ls_wR_factor_gt 0.0908
_refine_ls_wR_factor_ref 0.0917
_reflns_Friedel_coverage 0.726
_reflns_Friedel_fraction_full 0.831
_reflns_Friedel_fraction_max 0.808
_reflns_number_gt 2118
_reflns_number_total 2180
_reflns_threshold_expression 'I > 2\s(I)'
_cod_data_source_file YSL239.cif
_cod_data_source_block shelx
_cod_database_code 1565304
_shelx_shelxl_version_number 2014/7
_shelx_space_group_comment
;
The symmetry employed for this shelxl refinement is uniquely defined
by the following loop, which should always be used as a source of
symmetry information in preference to the above space-group names.
They are only intended as comments.
;

loop_
_space_group_symop_operation_xyz
'x, y, z'
'-x, -y, z+1/2'
'x+1/2, -y+1/2, z'
'-x+1/2, y+1/2, z+1/2'

loop_
_atom_site_label
_atom_site_type_symbol
_atom_site_fract_x
_atom_site_fract_y
_atom_site_fract_z
_atom_site_U_iso_or_equiv
_atom_site_adp_type
_atom_site_occupancy
_atom_site_site_symmetry_order
_atom_site_calc_flag
_atom_site_refinement_flags_posn
_atom_site_refinement_flags_adp
_atom_site_refinement_flags_occupancy
_atom_site_disorder_assembly
_atom_site_disorder_group
O1 O 0.8057(2) 0.71548(11) 0.86261(16) 0.0454(4) Uani 1 1 d . . . . .
N1 N 0.6059(2) 0.56256(11) 0.54815(17) 0.0310(4) Uani 1 1 d . . . . .
N2 N 0.6269(2) 0.75434(11) 0.56697(19) 0.0282(3) Uani 1 1 d . . . . .
N3 N 0.6794(2) 0.71046(11) 0.67302(18) 0.0319(4) Uani 1 1 d . . . . .
H3N H 0.690(3) 0.6522(17) 0.674(3) 0.031(6) Uiso 1 1 d . . . . .
C1 C 0.5624(3) 0.47742(13) 0.5489(2) 0.0348(5) Uani 1 1 d . . . . .
H1A H 0.6264 0.4391 0.6025 0.042 Uiso 1 1 calc R U . . .
C2 C 0.4303(3) 0.44225(14) 0.4764(2) 0.0364(5) Uani 1 1 d . . . . .
H2A H 0.4033 0.3815 0.4808 0.044 Uiso 1 1 calc R U . . .
C3 C 0.3379(3) 0.49747(14) 0.3970(3) 0.0353(5) Uani 1 1 d . . . . .
H3A H 0.2458 0.4753 0.3460 0.042 Uiso 1 1 calc R U . . .
C4 C 0.3817(2) 0.58569(13) 0.3932(2) 0.0300(4) Uani 1 1 d . . . . .
H4A H 0.3209 0.6246 0.3387 0.036 Uiso 1 1 calc R U . . .
C5 C 0.5157(2) 0.61658(12) 0.4702(2) 0.0258(4) Uani 1 1 d . . . . .
C6 C 0.5584(2) 0.71212(13) 0.47407(19) 0.0257(4) Uani 1 1 d . . . . .
C7 C 0.5172(2) 0.76863(12) 0.3629(2) 0.0265(4) Uani 1 1 d . . . . .
C8 C 0.5576(3) 0.74212(14) 0.2404(2) 0.0317(4) Uani 1 1 d . . . . .
H8A H 0.6019 0.6848 0.2261 0.038 Uiso 1 1 calc R U . . .
C9 C 0.5337(3) 0.79866(17) 0.1390(2) 0.0414(5) Uani 1 1 d . . . . .
H9A H 0.5625 0.7803 0.0559 0.050 Uiso 1 1 calc R U . . .
C10 C 0.4675(3) 0.88235(16) 0.1599(3) 0.0438(6) Uani 1 1 d . . . . .
H10A H 0.4514 0.9215 0.0911 0.053 Uiso 1 1 calc R U . . .
C11 C 0.4253(3) 0.90837(14) 0.2809(3) 0.0410(6) Uani 1 1 d . . . . .
H11A H 0.3782 0.9652 0.2948 0.049 Uiso 1 1 calc R U . . .
C12 C 0.4507(2) 0.85270(13) 0.3819(2) 0.0322(5) Uani 1 1 d . . . . .
H12A H 0.4228 0.8718 0.4649 0.039 Uiso 1 1 calc R U . . .
C13 C 0.7422(3) 0.75548(14) 0.7743(2) 0.0341(5) Uani 1 1 d . . . . .
C14 C 0.7237(3) 0.85326(16) 0.7717(3) 0.0442(6) Uani 1 1 d . . . . .
H14A H 0.7786 0.8784 0.8470 0.066 Uiso 1 1 calc R U . . .
H14B H 0.5995 0.8688 0.7703 0.066 Uiso 1 1 calc R U . . .
H14C H 0.7808 0.8765 0.6960 0.066 Uiso 1 1 calc R U . . .

loop_
_atom_site_aniso_label
_atom_site_aniso_U_11
_atom_site_aniso_U_22
_atom_site_aniso_U_33
_atom_site_aniso_U_23
_atom_site_aniso_U_13
_atom_site_aniso_U_12
O1 0.0545(10) 0.0519(10) 0.0296(9) 0.0047(7) -0.0102(8) -0.0126(7)
N1 0.0383(9) 0.0280(8) 0.0266(9) 0.0010(7) -0.0012(7) 0.0000(6)
N2 0.0318(7) 0.0277(8) 0.0251(8) 0.0002(7) 0.0006(6) -0.0016(6)
N3 0.0414(9) 0.0285(8) 0.0256(9) 0.0002(7) -0.0034(7) -0.0035(7)
C1 0.0479(12) 0.0276(9) 0.0289(11) 0.0028(8) 0.0004(9) 0.0024(8)
C2 0.0471(11) 0.0250(9) 0.0372(12) -0.0022(9) 0.0055(9) -0.0037(8)
C3 0.0332(9) 0.0339(9) 0.0389(11) -0.0069(9) -0.0004(9) -0.0038(8)
C4 0.0294(10) 0.0302(9) 0.0304(11) -0.0008(9) 0.0009(8) 0.0023(7)
C5 0.0278(8) 0.0268(9) 0.0228(9) -0.0026(8) 0.0043(7) 0.0015(7)
C6 0.0252(8) 0.0267(9) 0.0250(10) 0.0003(8) 0.0014(7) 0.0009(7)
C7 0.0228(8) 0.0266(9) 0.0301(11) 0.0018(8) -0.0031(8) -0.0029(7)
C8 0.0327(9) 0.0328(10) 0.0297(11) -0.0004(9) -0.0018(8) -0.0004(8)
C9 0.0419(12) 0.0516(13) 0.0307(12) 0.0072(10) -0.0045(9) -0.0033(10)
C10 0.0409(11) 0.0443(12) 0.0461(14) 0.0203(11) -0.0091(11) -0.0019(10)
C11 0.0341(10) 0.0295(10) 0.0593(16) 0.0083(11) -0.0071(10) 0.0022(8)
C12 0.0277(9) 0.0280(9) 0.0408(12) -0.0015(9) -0.0013(8) -0.0018(7)
C13 0.0348(9) 0.0410(11) 0.0265(11) -0.0003(9) 0.0008(8) -0.0093(9)
C14 0.0557(13) 0.0383(11) 0.0386(13) -0.0099(10) -0.0067(10) -0.0102(10)

loop_
_atom_type_symbol
_atom_type_description
_atom_type_scat_dispersion_real
_atom_type_scat_dispersion_imag
_atom_type_scat_source
C C 0.0181 0.0091 'International Tables Vol C Tables 4.2.6.8 and 6.1.1.4'
H H 0.0000 0.0000 'International Tables Vol C Tables 4.2.6.8 and 6.1.1.4'
N N 0.0311 0.0180 'International Tables Vol C Tables 4.2.6.8 and 6.1.1.4'
O O 0.0492 0.0322 'International Tables Vol C Tables 4.2.6.8 and 6.1.1.4'

loop_
_geom_angle_atom_site_label_1
_geom_angle_atom_site_label_2
_geom_angle_atom_site_label_3
_geom_angle
_geom_angle_site_symmetry_1
_geom_angle_site_symmetry_3
C1 N1 C5 117.78(18) . .
C6 N2 N3 120.15(16) . .
C13 N3 N2 120.26(17) . .
C13 N3 H3N 117.6(19) . .
N2 N3 H3N 121.5(19) . .
N1 C1 C2 123.8(2) . .
N1 C1 H1A 118.1 . .
C2 C1 H1A 118.1 . .
C1 C2 C3 118.4(2) . .
C1 C2 H2A 120.8 . .
C3 C2 H2A 120.8 . .
C2 C3 C4 119.0(2) . .
C2 C3 H3A 120.5 . .
C4 C3 H3A 120.5 . .
C3 C4 C5 119.3(2) . .
C3 C4 H4A 120.4 . .
C5 C4 H4A 120.4 . .
N1 C5 C4 121.75(18) . .
N1 C5 C6 117.70(17) . .
C4 C5 C6 120.48(18) . .
N2 C6 C7 113.56(17) . .
N2 C6 C5 126.73(18) . .
C7 C6 C5 119.70(17) . .
C12 C7 C8 118.8(2) . .
C12 C7 C6 119.6(2) . .
C8 C7 C6 121.32(17) . .
C9 C8 C7 120.7(2) . .
C9 C8 H8A 119.7 . .
C7 C8 H8A 119.7 . .
C8 C9 C10 119.7(2) . .
C8 C9 H9A 120.2 . .
C10 C9 H9A 120.2 . .
C11 C10 C9 119.8(2) . .
C11 C10 H10A 120.1 . .
C9 C10 H10A 120.1 . .
C12 C11 C10 120.7(2) . .
C12 C11 H11A 119.7 . .
C10 C11 H11A 119.7 . .
C11 C12 C7 120.4(2) . .
C11 C12 H12A 119.8 . .
C7 C12 H12A 119.8 . .
O1 C13 N3 119.6(2) . .
O1 C13 C14 123.4(2) . .
N3 C13 C14 117.0(2) . .
C13 C14 H14A 109.5 . .
C13 C14 H14B 109.5 . .
H14A C14 H14B 109.5 . .
C13 C14 H14C 109.5 . .
H14A C14 H14C 109.5 . .
H14B C14 H14C 109.5 . .

loop_
_geom_bond_atom_site_label_1
_geom_bond_atom_site_label_2
_geom_bond_distance
_geom_bond_site_symmetry_2
O1 C13 1.218(3) .
N1 C1 1.341(3) .
N1 C5 1.355(3) .
N2 C6 1.287(3) .
N2 N3 1.368(3) .
N3 C13 1.361(3) .
N3 H3N 0.89(3) .
C1 C2 1.378(3) .
C1 H1A 0.9500 .
C2 C3 1.384(4) .
C2 H2A 0.9500 .
C3 C4 1.387(3) .
C3 H3A 0.9500 .
C4 C5 1.392(3) .
C4 H4A 0.9500 .
C5 C6 1.494(3) .
C6 C7 1.493(3) .
C7 C12 1.394(3) .
C7 C8 1.394(3) .
C8 C9 1.389(3) .
C8 H8A 0.9500 .
C9 C10 1.391(3) .
C9 H9A 0.9500 .
C10 C11 1.380(4) .
C10 H10A 0.9500 .
C11 C12 1.379(3) .
C11 H11A 0.9500 .
C12 H12A 0.9500 .
C13 C14 1.498(3) .
C14 H14A 0.9800 .
C14 H14B 0.9800 .
C14 H14C 0.9800 .

loop_
_geom_hbond_atom_site_label_D
_geom_hbond_atom_site_label_H
_geom_hbond_atom_site_label_A
_geom_hbond_distance_DH
_geom_hbond_distance_HA
_geom_hbond_distance_DA
_geom_hbond_angle_DHA
_geom_hbond_site_symmetry_A
N3 H3N N1 0.89(3) 2.01(3) 2.675(2) 130(2) .
C2 H2A O1 0.95 2.51 3.241(3) 133.5 2_664

loop_
_geom_torsion_atom_site_label_1
_geom_torsion_atom_site_label_2
_geom_torsion_atom_site_label_3
_geom_torsion_atom_site_label_4
_geom_torsion
_geom_torsion_site_symmetry_1
_geom_torsion_site_symmetry_2
_geom_torsion_site_symmetry_3
_geom_torsion_site_symmetry_4
C6 N2 N3 C13 -176.09(18) . . . .
C5 N1 C1 C2 -0.9(3) . . . .
N1 C1 C2 C3 0.7(4) . . . .
C1 C2 C3 C4 0.1(3) . . . .
C2 C3 C4 C5 -0.8(3) . . . .
C1 N1 C5 C4 0.2(3) . . . .
C1 N1 C5 C6 177.07(18) . . . .
C3 C4 C5 N1 0.6(3) . . . .
C3 C4 C5 C6 -176.18(19) . . . .
N3 N2 C6 C7 -176.83(16) . . . .
N3 N2 C6 C5 4.5(3) . . . .
N1 C5 C6 N2 -24.3(3) . . . .
C4 C5 C6 N2 152.6(2) . . . .
N1 C5 C6 C7 157.14(17) . . . .
C4 C5 C6 C7 -26.0(3) . . . .
N2 C6 C7 C12 -39.0(2) . . . .
C5 C6 C7 C12 139.76(19) . . . .
N2 C6 C7 C8 135.5(2) . . . .
C5 C6 C7 C8 -45.8(2) . . . .
C12 C7 C8 C9 0.6(3) . . . .
C6 C7 C8 C9 -173.89(19) . . . .
C7 C8 C9 C10 -0.5(3) . . . .
C8 C9 C10 C11 -0.3(3) . . . .
C9 C10 C11 C12 1.1(3) . . . .
C10 C11 C12 C7 -1.0(3) . . . .
C8 C7 C12 C11 0.1(3) . . . .
C6 C7 C12 C11 174.73(17) . . . .
N2 N3 C13 O1 -172.21(19) . . . .
N2 N3 C13 C14 9.6(3) . . . .
